data_7705360
loop_
_publ_author_name
'Zi\'o\/lkowska, Aleksandra'
'Szynkiewicz, Natalia'
'Pikies, Jerzy'
'Ponikiewski, \/Lukasz'

_publ_section_title
;
 Synthesis of compounds with C-P-P and C[double bond, length as m-dash]P-P
 bond systems based on the phospha-Wittig reaction.
;
_journal_issue 39
_journal_name_full 'Dalton transactions (Cambridge, England : 2003)'
_journal_page_first 13635
_journal_page_last 13646
_journal_paper_doi 10.1039/d0dt02728f
_journal_volume 49
_journal_year 2020
_chemical_formula_moiety 'C64 H100 Cl2 N4 O2 Si2 Ti2'
_chemical_formula_sum 'C64 H100 Cl2 N4 O2 Si2 Ti2'
_chemical_formula_weight 1180.35
_chemical_properties_physical Air-sensitive,Moisture-sensitive,Oxygen-sensitive
_space_group_IT_number 15
_space_group_name_Hall '-C 2yc'
_space_group_name_H-M_alt 'C 1 2/c 1'
_symmetry_cell_setting monoclinic
_symmetry_Int_Tables_number 15
_symmetry_space_group_name_Hall '-C 2yc'
_symmetry_space_group_name_H-M 'C 1 2/c 1'
_atom_sites_solution_hydrogens geom
_audit_conform_dict_location ftp://ftp.iucr.org/pub/cif_core.dic
_audit_conform_dict_name cif_core.dic
_audit_conform_dict_version 2.4.3
_audit_creation_date 2020-08-26T10:15:35-00:00
_audit_creation_method 'WinGX routine CIF_UPDATE'
_audit_update_record
;
2020-09-02 deposited with the CCDC.	2020-09-04 downloaded from the CCDC.
;
_cell_angle_alpha 90
_cell_angle_beta 114.710(7)
_cell_angle_gamma 90
_cell_formula_units_Z 4
_cell_length_a 21.982(2)
_cell_length_b 14.2942(8)
_cell_length_c 22.987(2)
_cell_measurement_reflns_used 5684
_cell_measurement_temperature 120(2)
_cell_measurement_theta_max 28.56
_cell_measurement_theta_min 2.93
_cell_measurement_wavelength 0.71073
_cell_volume 6561.5(10)
_computing_cell_refinement
;
X-Area Recipe 1.33.0.0 (STOE, 2015)
;
_computing_data_collection
;
X-Area WinXpose 2.0.22.0 (STOE, 2016)
;
_computing_data_reduction
;
X-Area Integrate 1.72.0.0 (STOE, 2018)
X-Area X-Red32 1.63.4.0 (STOE, 2017) 
;
_computing_molecular_graphics 'Ortep for Windows (Farrugia, 2012)'
_computing_publication_material 'WinGX publication routines (Farrugia, 2012)'
_computing_structure_refinement 'SHELXL-2018/1 (Sheldrick, 2018)'
_diffrn_ambient_temperature 120(2)
_diffrn_detector 'image plate (34 cm diameter)'
_diffrn_detector_area_resol_mean 6.67
_diffrn_detector_type 'STOE Imaging Plate'
_diffrn_measured_fraction_theta_full 0.983
_diffrn_measured_fraction_theta_max 0.985
_diffrn_measurement_details ' 134 frames, detector distance = 100 mm'
_diffrn_measurement_device '2-circle diffractometer'
_diffrn_measurement_device_type 'STOE IPDS 2T'
_diffrn_measurement_method 'rotation method, \w scans'
_diffrn_radiation_collimation '0.6 mm diameter'
_diffrn_radiation_monochromator 'parabolic x-ray mirror'
_diffrn_radiation_polarisn_norm 270
_diffrn_radiation_probe x-ray
_diffrn_radiation_type MoK\a
_diffrn_radiation_wavelength 0.71073
_diffrn_reflns_av_R_equivalents 0.0822
_diffrn_reflns_av_unetI/netI 0.1225
_diffrn_reflns_Laue_measured_fraction_full 0.983
_diffrn_reflns_Laue_measured_fraction_max 0.985
_diffrn_reflns_limit_h_max 28
_diffrn_reflns_limit_h_min -28
_diffrn_reflns_limit_k_max 16
_diffrn_reflns_limit_k_min -18
_diffrn_reflns_limit_l_max 23
_diffrn_reflns_limit_l_min -30
_diffrn_reflns_number 16971
_diffrn_reflns_point_group_measured_fraction_full 0.983
_diffrn_reflns_point_group_measured_fraction_max 0.985
_diffrn_reflns_theta_full 25.242
_diffrn_reflns_theta_max 28
_diffrn_reflns_theta_min 2.923
_diffrn_source 'GeniX Mo, 0.05 x 0.05 mm2 microfocus'
_diffrn_source_current 1.000
_diffrn_source_power 0.050
_diffrn_source_voltage 50
_exptl_absorpt_coefficient_mu 0.405
_exptl_absorpt_correction_type none
_exptl_crystal_colour red
_exptl_crystal_density_diffrn 1.195
_exptl_crystal_density_method 'not measured'
_exptl_crystal_description block
_exptl_crystal_F_000 2536
_exptl_crystal_size_max 0.22
_exptl_crystal_size_mid 0.13
_exptl_crystal_size_min 0.12
_refine_diff_density_max 0.533
_refine_diff_density_min -0.463
_refine_diff_density_rms 0.082
_refine_ls_extinction_method none
_refine_ls_goodness_of_fit_ref 1.027
_refine_ls_hydrogen_treatment constr
_refine_ls_matrix_type full
_refine_ls_number_constraints 0
_refine_ls_number_parameters 343
_refine_ls_number_reflns 7799
_refine_ls_number_restraints 0
_refine_ls_restrained_S_all 1.027
_refine_ls_R_factor_all 0.1612
_refine_ls_R_factor_gt 0.0753
_refine_ls_shift/su_max 0
_refine_ls_shift/su_mean 0
_refine_ls_structure_factor_coef Fsqd
_refine_ls_weighting_details 'w=1/[\s^2^(Fo^2^)+(0.0840P)^2^+8.9382P] where P=(Fo^2^+2Fc^2^)/3'
_refine_ls_weighting_scheme calc
_refine_ls_wR_factor_gt 0.1655
_refine_ls_wR_factor_ref 0.1988
_reflns_Friedel_coverage 0
_reflns_number_gt 4089
_reflns_number_total 7799
_reflns_threshold_expression 'I > 2\s(I)'
_cod_data_source_file d0dt02728f2.cif
_cod_data_source_block 5
_cod_depositor_comments 'Adding full bibliography for 7705360--7705366.cif.'
_cod_original_cell_volume 6561.6(10)
_cod_original_sg_symbol_H-M 'C 2/c'
_cod_database_code 7705360
_shelx_estimated_absorpt_t_min 0.916
_shelx_estimated_absorpt_t_max 0.953

loop_
_symmetry_equiv_pos_as_xyz
'x, y, z'
'-x, y, -z+1/2'
'x+1/2, y+1/2, z'
'-x+1/2, y+1/2, -z+1/2'
'-x, -y, -z'
'x, -y, z-1/2'
'-x+1/2, -y+1/2, -z'
'x+1/2, -y+1/2, z-1/2'

loop_
_atom_site_label
_atom_site_type_symbol
_atom_site_fract_x
_atom_site_fract_y
_atom_site_fract_z
_atom_site_U_iso_or_equiv
_atom_site_adp_type
_atom_site_occupancy
_atom_site_site_symmetry_order
_atom_site_calc_flag
_atom_site_refinement_flags_posn
_atom_site_refinement_flags_adp
_atom_site_refinement_flags_occupancy
_atom_site_disorder_assembly
_atom_site_disorder_group
C1 C 0.7681(2) 0.5290(3) 0.4838(2) 0.0320(10) Uani 1 1 d . . . . .
C2 C 0.8367(3) 0.5438(3) 0.5195(2) 0.0427(12) Uani 1 1 d . . . . .
C3 C 0.8724(3) 0.5875(4) 0.4887(3) 0.0529(14) Uani 1 1 d . . . . .
H3 H 0.918732 0.600292 0.512459 0.063 Uiso 1 1 calc R U . . .
C4 C 0.8422(3) 0.6120(4) 0.4254(3) 0.0527(14) Uani 1 1 d . . . . .
H4 H 0.8674 0.642352 0.405928 0.063 Uiso 1 1 calc R U . . .
C5 C 0.7761(3) 0.5931(3) 0.3903(3) 0.0495(13) Uani 1 1 d . . . . .
H5 H 0.756258 0.608181 0.345986 0.059 Uiso 1 1 calc R U . . .
C6 C 0.7365(3) 0.5519(3) 0.4179(2) 0.0401(11) Uani 1 1 d . . . . .
C7 C 0.8716(3) 0.5155(4) 0.5889(3) 0.0560(15) Uani 1 1 d . . . . .
H7 H 0.843615 0.466619 0.597212 0.067 Uiso 1 1 calc R U . . .
C8 C 0.9402(3) 0.4727(7) 0.6035(4) 0.105(3) Uani 1 1 d . . . . .
H8A H 0.961838 0.454872 0.648754 0.158 Uiso 1 1 calc R U . . .
H8B H 0.934575 0.417098 0.576747 0.158 Uiso 1 1 calc R U . . .
H8C H 0.968056 0.518599 0.594255 0.158 Uiso 1 1 calc R U . . .
C9 C 0.8785(4) 0.5981(6) 0.6336(3) 0.103(3) Uani 1 1 d . . . . .
H9A H 0.901295 0.577476 0.678199 0.154 Uiso 1 1 calc R U . . .
H9B H 0.904638 0.647839 0.625462 0.154 Uiso 1 1 calc R U . . .
H9C H 0.833906 0.621973 0.625688 0.154 Uiso 1 1 calc R U . . .
C10 C 0.6645(3) 0.5324(4) 0.3753(2) 0.0484(13) Uani 1 1 d . . . . .
H10 H 0.643042 0.506768 0.402681 0.058 Uiso 1 1 calc R U . . .
C11 C 0.6592(3) 0.4581(4) 0.3259(2) 0.0632(16) Uani 1 1 d . . . . .
H11A H 0.611965 0.446013 0.298405 0.095 Uiso 1 1 calc R U . . .
H11B H 0.681845 0.480211 0.299707 0.095 Uiso 1 1 calc R U . . .
H11C H 0.680543 0.400233 0.347891 0.095 Uiso 1 1 calc R U . . .
C12 C 0.6248(4) 0.6189(5) 0.3410(3) 0.084(2) Uani 1 1 d . . . . .
H12A H 0.578433 0.601043 0.314137 0.126 Uiso 1 1 calc R U . . .
H12B H 0.625556 0.665184 0.372726 0.126 Uiso 1 1 calc R U . . .
H12C H 0.645101 0.645946 0.31409 0.126 Uiso 1 1 calc R U . . .
C13 C 0.7157(2) 0.2997(3) 0.6561(2) 0.0300(9) Uani 1 1 d . . . . .
C14 C 0.6670(2) 0.2357(3) 0.6554(2) 0.0354(10) Uani 1 1 d . . . . .
C15 C 0.6834(3) 0.1769(3) 0.7089(3) 0.0509(14) Uani 1 1 d . . . . .
H15 H 0.651167 0.132985 0.709527 0.061 Uiso 1 1 calc R U . . .
C16 C 0.7442(3) 0.1813(4) 0.7598(3) 0.0518(14) Uani 1 1 d . . . . .
H16 H 0.753238 0.142189 0.795913 0.062 Uiso 1 1 calc R U . . .
C17 C 0.7915(3) 0.2405(4) 0.7594(2) 0.0457(12) Uani 1 1 d . . . . .
H17 H 0.834193 0.241101 0.794689 0.055 Uiso 1 1 calc R U . . .
C18 C 0.7792(2) 0.3013(3) 0.7081(2) 0.0355(10) Uani 1 1 d . . . . .
C19 C 0.5979(2) 0.2290(3) 0.6008(2) 0.0440(12) Uani 1 1 d . . . . .
H19 H 0.595249 0.274319 0.566631 0.053 Uiso 1 1 calc R U . . .
C20 C 0.5856(3) 0.1297(4) 0.5721(3) 0.0533(14) Uani 1 1 d . . . . .
H20A H 0.54081 0.126457 0.536853 0.08 Uiso 1 1 calc R U . . .
H20B H 0.619253 0.115065 0.555852 0.08 Uiso 1 1 calc R U . . .
H20C H 0.58888 0.084367 0.605242 0.08 Uiso 1 1 calc R U . . .
C21 C 0.5426(3) 0.2529(4) 0.6229(3) 0.0602(15) Uani 1 1 d . . . . .
H21A H 0.498708 0.247871 0.586514 0.09 Uiso 1 1 calc R U . . .
H21B H 0.544811 0.209163 0.656553 0.09 Uiso 1 1 calc R U . . .
H21C H 0.549022 0.316913 0.639689 0.09 Uiso 1 1 calc R U . . .
C22 C 0.8344(2) 0.3659(4) 0.7090(2) 0.0430(12) Uani 1 1 d . . . . .
H22 H 0.81298 0.413005 0.674213 0.052 Uiso 1 1 calc R U . . .
C23 C 0.8845(3) 0.3122(5) 0.6928(3) 0.0711(18) Uani 1 1 d . . . . .
H23A H 0.919763 0.354714 0.693617 0.107 Uiso 1 1 calc R U . . .
H23B H 0.904319 0.262267 0.724349 0.107 Uiso 1 1 calc R U . . .
H23C H 0.861774 0.284757 0.650024 0.107 Uiso 1 1 calc R U . . .
C24 C 0.8696(3) 0.4204(4) 0.7715(3) 0.0672(17) Uani 1 1 d . . . . .
H24A H 0.836301 0.454633 0.781098 0.101 Uiso 1 1 calc R U . . .
H24B H 0.893737 0.376652 0.806429 0.101 Uiso 1 1 calc R U . . .
H24C H 0.901385 0.464673 0.766979 0.101 Uiso 1 1 calc R U . . .
C25 C 0.7009(3) 0.6582(3) 0.5238(3) 0.0536(14) Uani 1 1 d . . . . .
H25A H 0.67881 0.694206 0.545823 0.08 Uiso 1 1 calc R U . . .
H25B H 0.746952 0.680467 0.537434 0.08 Uiso 1 1 calc R U . . .
H25C H 0.676361 0.66646 0.47743 0.08 Uiso 1 1 calc R U . . .
C26 C 0.7016(2) 0.5550(3) 0.54049(19) 0.0294(9) Uani 1 1 d . . . . .
C27 C 0.6743(2) 0.5336(3) 0.58426(19) 0.0275(9) Uani 1 1 d . . . . .
H27 H 0.648072 0.581755 0.590937 0.033 Uiso 1 1 calc R U . . .
C28 C 0.67999(19) 0.4524(3) 0.61914(19) 0.0268(9) Uani 1 1 d . . . . .
C29 C 0.6642(2) 0.4617(3) 0.6765(2) 0.0353(10) Uani 1 1 d . . . . .
H29A H 0.649838 0.525905 0.679047 0.053 Uiso 1 1 calc R U . . .
H29B H 0.628179 0.418163 0.6724 0.053 Uiso 1 1 calc R U . . .
H29C H 0.704218 0.447107 0.715417 0.053 Uiso 1 1 calc R U . . .
C30 C 0.5061(3) 0.3530(6) 0.3339(3) 0.099(3) Uani 1 1 d . . . . .
H30A H 0.458483 0.368734 0.311512 0.148 Uiso 1 1 calc R U . . .
H30B H 0.532111 0.392396 0.317729 0.148 Uiso 1 1 calc R U . . .
H30C H 0.512761 0.287065 0.326549 0.148 Uiso 1 1 calc R U . . .
C31 C 0.5222(3) 0.4981(4) 0.4335(3) 0.0698(18) Uani 1 1 d . . . . .
H31A H 0.474814 0.51484 0.410329 0.105 Uiso 1 1 calc R U . . .
H31B H 0.536212 0.508776 0.479457 0.105 Uiso 1 1 calc R U . . .
H31C H 0.549245 0.536936 0.418243 0.105 Uiso 1 1 calc R U . . .
C32 C 0.4817(3) 0.2987(4) 0.4448(3) 0.0685(17) Uani 1 1 d . . . . .
H32A H 0.434513 0.315256 0.420568 0.103 Uiso 1 1 calc R U . . .
H32B H 0.488531 0.233014 0.436749 0.103 Uiso 1 1 calc R U . . .
H32C H 0.494227 0.307737 0.490634 0.103 Uiso 1 1 calc R U . . .
Cl1 Cl 0.77104(7) 0.31582(8) 0.45787(6) 0.0455(3) Uani 1 1 d . . . . .
O1 O 0.61244(14) 0.3482(2) 0.45842(14) 0.0353(7) Uani 1 1 d . . . . .
Ti1 Ti 0.70015(3) 0.34960(5) 0.51449(3) 0.02215(18) Uani 1 1 d . . . . .
N1 N 0.72902(17) 0.4911(2) 0.51633(16) 0.0263(7) Uani 1 1 d . . . . .
N2 N 0.70078(16) 0.3701(2) 0.60595(15) 0.0239(7) Uani 1 1 d . . . . .
Si1 Si 0.53386(6) 0.37335(10) 0.41948(6) 0.0388(3) Uani 1 1 d . . . . .

loop_
_atom_site_aniso_label
_atom_site_aniso_U_11
_atom_site_aniso_U_22
_atom_site_aniso_U_33
_atom_site_aniso_U_23
_atom_site_aniso_U_13
_atom_site_aniso_U_12
C1 0.044(3) 0.019(2) 0.045(3) -0.0075(18) 0.029(2) -0.0071(18)
C2 0.048(3) 0.034(3) 0.057(3) -0.005(2) 0.032(3) -0.011(2)
C3 0.053(3) 0.044(3) 0.078(4) -0.018(3) 0.043(3) -0.022(3)
C4 0.077(4) 0.036(3) 0.071(4) -0.005(3) 0.056(3) -0.014(3)
C5 0.073(4) 0.037(3) 0.056(3) -0.002(2) 0.044(3) -0.003(3)
C6 0.063(3) 0.021(2) 0.049(3) -0.001(2) 0.037(3) 0.002(2)
C7 0.035(3) 0.067(4) 0.071(4) -0.005(3) 0.026(3) -0.021(3)
C8 0.044(4) 0.164(8) 0.104(6) 0.046(6) 0.026(4) 0.001(5)
C9 0.130(7) 0.117(7) 0.061(4) -0.020(4) 0.039(5) -0.050(6)
C10 0.050(3) 0.055(3) 0.041(3) 0.016(3) 0.020(2) 0.007(3)
C11 0.077(4) 0.068(4) 0.040(3) 0.006(3) 0.021(3) -0.018(3)
C12 0.087(5) 0.076(5) 0.089(5) 0.030(4) 0.038(4) 0.032(4)
C13 0.041(3) 0.020(2) 0.037(2) 0.0016(18) 0.023(2) 0.0051(18)
C14 0.045(3) 0.028(2) 0.045(3) -0.002(2) 0.030(2) -0.001(2)
C15 0.070(4) 0.036(3) 0.064(4) 0.014(3) 0.044(3) 0.004(3)
C16 0.073(4) 0.045(3) 0.045(3) 0.014(2) 0.032(3) 0.017(3)
C17 0.057(3) 0.043(3) 0.034(3) 0.007(2) 0.016(2) 0.016(3)
C18 0.042(3) 0.031(2) 0.033(2) 0.0003(19) 0.016(2) 0.008(2)
C19 0.039(3) 0.039(3) 0.060(3) 0.000(2) 0.027(2) -0.012(2)
C20 0.041(3) 0.051(3) 0.072(4) -0.011(3) 0.028(3) -0.015(2)
C21 0.051(3) 0.046(3) 0.091(4) -0.010(3) 0.037(3) -0.006(3)
C22 0.036(3) 0.050(3) 0.034(2) 0.001(2) 0.006(2) 0.005(2)
C23 0.062(4) 0.063(4) 0.100(5) -0.009(4) 0.045(4) -0.003(3)
C24 0.073(4) 0.064(4) 0.057(4) -0.009(3) 0.020(3) -0.015(3)
C25 0.089(4) 0.020(2) 0.073(4) 0.000(2) 0.055(3) 0.002(3)
C26 0.035(2) 0.024(2) 0.030(2) -0.0038(17) 0.0145(18) 0.0006(18)
C27 0.029(2) 0.024(2) 0.032(2) -0.0036(17) 0.0143(18) 0.0037(17)
C28 0.021(2) 0.031(2) 0.028(2) -0.0042(17) 0.0096(17) 0.0001(17)
C29 0.045(3) 0.031(2) 0.035(2) -0.0019(19) 0.022(2) 0.003(2)
C30 0.061(4) 0.178(9) 0.044(3) -0.015(5) 0.010(3) 0.022(5)
C31 0.050(4) 0.050(4) 0.101(5) 0.000(3) 0.024(3) 0.017(3)
C32 0.038(3) 0.055(4) 0.102(5) 0.008(3) 0.018(3) 0.001(3)
Cl1 0.0737(9) 0.0229(6) 0.0680(8) 0.0082(5) 0.0572(7) 0.0098(5)
O1 0.0286(15) 0.0329(17) 0.0432(18) -0.0077(14) 0.0136(13) 0.0021(14)
Ti1 0.0193(3) 0.0204(4) 0.0267(4) -0.0026(3) 0.0096(3) -0.0005(3)
N1 0.0310(19) 0.0208(17) 0.0320(19) 0.0006(14) 0.0179(15) -0.0016(15)
N2 0.0249(17) 0.0200(17) 0.0286(17) -0.0012(14) 0.0130(14) 0.0007(13)
Si1 0.0285(7) 0.0441(8) 0.0371(7) -0.0052(6) 0.0071(5) 0.0042(6)

loop_
_atom_type_symbol
_atom_type_description
_atom_type_scat_dispersion_real
_atom_type_scat_dispersion_imag
_atom_type_scat_source
C C 0.0033 0.0016 'International Tables Vol C Tables 4.2.6.8 and 6.1.1.4'
H H 0 0 'International Tables Vol C Tables 4.2.6.8 and 6.1.1.4'
Cl Cl 0.1484 0.1585 'International Tables Vol C Tables 4.2.6.8 and 6.1.1.4'
O O 0.0106 0.006 'International Tables Vol C Tables 4.2.6.8 and 6.1.1.4'
Ti Ti 0.2776 0.4457 'International Tables Vol C Tables 4.2.6.8 and 6.1.1.4'
N N 0.0061 0.0033 'International Tables Vol C Tables 4.2.6.8 and 6.1.1.4'
Si Si 0.0817 0.0704 'International Tables Vol C Tables 4.2.6.8 and 6.1.1.4'

loop_
_geom_angle_atom_site_label_1
_geom_angle_atom_site_label_2
_geom_angle_atom_site_label_3
_geom_angle
_geom_angle_site_symmetry_1
_geom_angle_site_symmetry_3
_geom_angle_publ_flag
C2 C1 C6 121.3(4) . . ?
C2 C1 N1 118.5(4) . . ?
C6 C1 N1 120.2(4) . . ?
C1 C2 C3 117.7(5) . . ?
C1 C2 C7 121.8(4) . . ?
C3 C2 C7 120.5(5) . . ?
C4 C3 C2 121.6(5) . . ?
C4 C3 H3 119.2 . . ?
C2 C3 H3 119.2 . . ?
C5 C4 C3 120.2(5) . . ?
C5 C4 H4 119.9 . . ?
C3 C4 H4 119.9 . . ?
C4 C5 C6 121.7(5) . . ?
C4 C5 H5 119.2 . . ?
C6 C5 H5 119.2 . . ?
C5 C6 C1 117.5(5) . . ?
C5 C6 C10 117.9(5) . . ?
C1 C6 C10 124.6(4) . . ?
C2 C7 C8 111.0(5) . . ?
C2 C7 C9 111.5(5) . . ?
C8 C7 C9 110.5(6) . . ?
C2 C7 H7 107.9 . . ?
C8 C7 H7 107.9 . . ?
C9 C7 H7 107.9 . . ?
C7 C8 H8A 109.5 . . ?
C7 C8 H8B 109.5 . . ?
H8A C8 H8B 109.5 . . ?
C7 C8 H8C 109.5 . . ?
H8A C8 H8C 109.5 . . ?
H8B C8 H8C 109.5 . . ?
C7 C9 H9A 109.5 . . ?
C7 C9 H9B 109.5 . . ?
H9A C9 H9B 109.5 . . ?
C7 C9 H9C 109.5 . . ?
H9A C9 H9C 109.5 . . ?
H9B C9 H9C 109.5 . . ?
C6 C10 C11 110.3(4) . . ?
C6 C10 C12 113.9(5) . . ?
C11 C10 C12 109.3(5) . . ?
C6 C10 H10 107.7 . . ?
C11 C10 H10 107.7 . . ?
C12 C10 H10 107.7 . . ?
C10 C11 H11A 109.5 . . ?
C10 C11 H11B 109.5 . . ?
H11A C11 H11B 109.5 . . ?
C10 C11 H11C 109.5 . . ?
H11A C11 H11C 109.5 . . ?
H11B C11 H11C 109.5 . . ?
C10 C12 H12A 109.5 . . ?
C10 C12 H12B 109.5 . . ?
H12A C12 H12B 109.5 . . ?
C10 C12 H12C 109.5 . . ?
H12A C12 H12C 109.5 . . ?
H12B C12 H12C 109.5 . . ?
C14 C13 C18 120.2(4) . . ?
C14 C13 N2 121.4(4) . . ?
C18 C13 N2 118.3(4) . . ?
C13 C14 C15 117.7(5) . . ?
C13 C14 C19 123.1(4) . . ?
C15 C14 C19 119.2(4) . . ?
C16 C15 C14 121.6(5) . . ?
C16 C15 H15 119.2 . . ?
C14 C15 H15 119.2 . . ?
C17 C16 C15 120.5(5) . . ?
C17 C16 H16 119.7 . . ?
C15 C16 H16 119.7 . . ?
C16 C17 C18 121.4(5) . . ?
C16 C17 H17 119.3 . . ?
C18 C17 H17 119.3 . . ?
C17 C18 C13 118.6(4) . . ?
C17 C18 C22 119.7(4) . . ?
C13 C18 C22 121.7(4) . . ?
C14 C19 C20 110.5(4) . . ?
C14 C19 C21 111.6(4) . . ?
C20 C19 C21 108.9(4) . . ?
C14 C19 H19 108.6 . . ?
C20 C19 H19 108.6 . . ?
C21 C19 H19 108.6 . . ?
C19 C20 H20A 109.5 . . ?
C19 C20 H20B 109.5 . . ?
H20A C20 H20B 109.5 . . ?
C19 C20 H20C 109.5 . . ?
H20A C20 H20C 109.5 . . ?
H20B C20 H20C 109.5 . . ?
C19 C21 H21A 109.5 . . ?
C19 C21 H21B 109.5 . . ?
H21A C21 H21B 109.5 . . ?
C19 C21 H21C 109.5 . . ?
H21A C21 H21C 109.5 . . ?
H21B C21 H21C 109.5 . . ?
C23 C22 C18 110.3(4) . . ?
C23 C22 C24 110.8(5) . . ?
C18 C22 C24 114.3(4) . . ?
C23 C22 H22 107 . . ?
C18 C22 H22 107 . . ?
C24 C22 H22 107 . . ?
C22 C23 H23A 109.5 . . ?
C22 C23 H23B 109.5 . . ?
H23A C23 H23B 109.5 . . ?
C22 C23 H23C 109.5 . . ?
H23A C23 H23C 109.5 . . ?
H23B C23 H23C 109.5 . . ?
C22 C24 H24A 109.5 . . ?
C22 C24 H24B 109.5 . . ?
H24A C24 H24B 109.5 . . ?
C22 C24 H24C 109.5 . . ?
H24A C24 H24C 109.5 . . ?
H24B C24 H24C 109.5 . . ?
C26 C25 H25A 109.5 . . ?
C26 C25 H25B 109.5 . . ?
H25A C25 H25B 109.5 . . ?
C26 C25 H25C 109.5 . . ?
H25A C25 H25C 109.5 . . ?
H25B C25 H25C 109.5 . . ?
N1 C26 C27 123.4(4) . . ?
N1 C26 C25 121.1(4) . . ?
C27 C26 C25 115.4(4) . . ?
C28 C27 C26 129.4(4) . . ?
C28 C27 H27 115.3 . . ?
C26 C27 H27 115.3 . . ?
N2 C28 C27 124.1(4) . . ?
N2 C28 C29 120.1(4) . . ?
C27 C28 C29 115.8(4) . . ?
C28 C29 H29A 109.5 . . ?
C28 C29 H29B 109.5 . . ?
H29A C29 H29B 109.5 . . ?
C28 C29 H29C 109.5 . . ?
H29A C29 H29C 109.5 . . ?
H29B C29 H29C 109.5 . . ?
Si1 C30 H30A 109.5 . . ?
Si1 C30 H30B 109.5 . . ?
H30A C30 H30B 109.5 . . ?
Si1 C30 H30C 109.5 . . ?
H30A C30 H30C 109.5 . . ?
H30B C30 H30C 109.5 . . ?
Si1 C31 H31A 109.5 . . ?
Si1 C31 H31B 109.5 . . ?
H31A C31 H31B 109.5 . . ?
Si1 C31 H31C 109.5 . . ?
H31A C31 H31C 109.5 . . ?
H31B C31 H31C 109.5 . . ?
Si1 C32 H32A 109.5 . . ?
Si1 C32 H32B 109.5 . . ?
H32A C32 H32B 109.5 . . ?
Si1 C32 H32C 109.5 . . ?
H32A C32 H32C 109.5 . . ?
H32B C32 H32C 109.5 . . ?
Ti1 Cl1 Ti1 101.74(4) . 7_656 ?
Si1 O1 Ti1 163.80(19) . . ?
O1 Ti1 N1 104.18(14) . . ?
O1 Ti1 N2 105.69(13) . . ?
N1 Ti1 N2 88.32(12) . . ?
O1 Ti1 Cl1 109.97(10) . . ?
N1 Ti1 Cl1 86.97(9) . . ?
N2 Ti1 Cl1 144.10(10) . . ?
O1 Ti1 Cl1 104.77(11) . 7_656 ?
N1 Ti1 Cl1 150.56(10) . 7_656 ?
N2 Ti1 Cl1 88.98(9) . 7_656 ?
Cl1 Ti1 Cl1 78.26(4) . 7_656 ?
C26 N1 C1 115.1(3) . . ?
C26 N1 Ti1 118.6(3) . . ?
C1 N1 Ti1 125.5(3) . . ?
C28 N2 C13 114.2(3) . . ?
C28 N2 Ti1 118.9(3) . . ?
C13 N2 Ti1 126.5(2) . . ?
O1 Si1 C30 111.1(2) . . ?
O1 Si1 C32 111.1(2) . . ?
C30 Si1 C32 106.2(3) . . ?
O1 Si1 C31 108.1(2) . . ?
C30 Si1 C31 109.5(4) . . ?
C32 Si1 C31 110.8(3) . . ?

loop_
_geom_bond_atom_site_label_1
_geom_bond_atom_site_label_2
_geom_bond_distance
_geom_bond_site_symmetry_2
_geom_bond_publ_flag
C1 C2 1.398(7) . ?
C1 C6 1.415(6) . ?
C1 N1 1.458(5) . ?
C2 C3 1.404(6) . ?
C2 C7 1.509(7) . ?
C3 C4 1.369(8) . ?
C3 H3 0.95 . ?
C4 C5 1.363(8) . ?
C4 H4 0.95 . ?
C5 C6 1.403(6) . ?
C5 H5 0.95 . ?
C6 C10 1.499(7) . ?
C7 C8 1.529(8) . ?
C7 C9 1.531(9) . ?
C7 H7 1 . ?
C8 H8A 0.98 . ?
C8 H8B 0.98 . ?
C8 H8C 0.98 . ?
C9 H9A 0.98 . ?
C9 H9B 0.98 . ?
C9 H9C 0.98 . ?
C10 C11 1.524(7) . ?
C10 C12 1.528(8) . ?
C10 H10 1 . ?
C11 H11A 0.98 . ?
C11 H11B 0.98 . ?
C11 H11C 0.98 . ?
C12 H12A 0.98 . ?
C12 H12B 0.98 . ?
C12 H12C 0.98 . ?
C13 C14 1.402(6) . ?
C13 C18 1.408(6) . ?
C13 N2 1.461(5) . ?
C14 C15 1.408(6) . ?
C14 C19 1.516(7) . ?
C15 C16 1.361(7) . ?
C15 H15 0.95 . ?
C16 C17 1.346(7) . ?
C16 H16 0.95 . ?
C17 C18 1.397(6) . ?
C17 H17 0.95 . ?
C18 C22 1.517(7) . ?
C19 C20 1.541(7) . ?
C19 C21 1.541(7) . ?
C19 H19 1 . ?
C20 H20A 0.98 . ?
C20 H20B 0.98 . ?
C20 H20C 0.98 . ?
C21 H21A 0.98 . ?
C21 H21B 0.98 . ?
C21 H21C 0.98 . ?
C22 C23 1.511(7) . ?
C22 C24 1.529(7) . ?
C22 H22 1 . ?
C23 H23A 0.98 . ?
C23 H23B 0.98 . ?
C23 H23C 0.98 . ?
C24 H24A 0.98 . ?
C24 H24B 0.98 . ?
C24 H24C 0.98 . ?
C25 C26 1.523(6) . ?
C25 H25A 0.98 . ?
C25 H25B 0.98 . ?
C25 H25C 0.98 . ?
C26 N1 1.337(5) . ?
C26 C27 1.404(6) . ?
C27 C28 1.386(6) . ?
C27 H27 0.95 . ?
C28 N2 1.343(5) . ?
C28 C29 1.503(5) . ?
C29 H29A 0.98 . ?
C29 H29B 0.98 . ?
C29 H29C 0.98 . ?
C30 Si1 1.822(6) . ?
C30 H30A 0.98 . ?
C30 H30B 0.98 . ?
C30 H30C 0.98 . ?
C31 Si1 1.850(6) . ?
C31 H31A 0.98 . ?
C31 H31B 0.98 . ?
C31 H31C 0.98 . ?
C32 Si1 1.830(6) . ?
C32 H32A 0.98 . ?
C32 H32B 0.98 . ?
C32 H32C 0.98 . ?
Cl1 Ti1 2.4600(12) . ?
Cl1 Ti1 2.4617(13) 7_656 ?
O1 Si1 1.619(3) . ?
O1 Ti1 1.817(3) . ?
Ti1 N1 2.115(3) . ?
Ti1 N2 2.117(3) . ?

loop_
_geom_torsion_atom_site_label_1
_geom_torsion_atom_site_label_2
_geom_torsion_atom_site_label_3
_geom_torsion_atom_site_label_4
_geom_torsion
_geom_torsion_site_symmetry_1
_geom_torsion_site_symmetry_2
_geom_torsion_site_symmetry_3
_geom_torsion_site_symmetry_4
_geom_torsion_publ_flag
C6 C1 C2 C3 3.9(7) . . . . ?
N1 C1 C2 C3 -174.8(4) . . . . ?
C6 C1 C2 C7 -177.0(4) . . . . ?
N1 C1 C2 C7 4.3(7) . . . . ?
C1 C2 C3 C4 -2.3(8) . . . . ?
C7 C2 C3 C4 178.6(5) . . . . ?
C2 C3 C4 C5 -0.9(8) . . . . ?
C3 C4 C5 C6 2.6(8) . . . . ?
C4 C5 C6 C1 -1.0(7) . . . . ?
C4 C5 C6 C10 -179.2(5) . . . . ?
C2 C1 C6 C5 -2.3(6) . . . . ?
N1 C1 C6 C5 176.4(4) . . . . ?
C2 C1 C6 C10 175.7(4) . . . . ?
N1 C1 C6 C10 -5.6(7) . . . . ?
C1 C2 C7 C8 139.3(6) . . . . ?
C3 C2 C7 C8 -41.6(7) . . . . ?
C1 C2 C7 C9 -97.0(6) . . . . ?
C3 C2 C7 C9 82.1(6) . . . . ?
C5 C6 C10 C11 65.9(6) . . . . ?
C1 C6 C10 C11 -112.1(5) . . . . ?
C5 C6 C10 C12 -57.4(6) . . . . ?
C1 C6 C10 C12 124.6(5) . . . . ?
C18 C13 C14 C15 2.3(6) . . . . ?
N2 C13 C14 C15 -173.5(4) . . . . ?
C18 C13 C14 C19 -179.1(4) . . . . ?
N2 C13 C14 C19 5.2(6) . . . . ?
C13 C14 C15 C16 0.0(7) . . . . ?
C19 C14 C15 C16 -178.7(4) . . . . ?
C14 C15 C16 C17 -2.2(8) . . . . ?
C15 C16 C17 C18 2.2(8) . . . . ?
C16 C17 C18 C13 0.1(7) . . . . ?
C16 C17 C18 C22 -179.0(4) . . . . ?
C14 C13 C18 C17 -2.4(6) . . . . ?
N2 C13 C18 C17 173.5(4) . . . . ?
C14 C13 C18 C22 176.8(4) . . . . ?
N2 C13 C18 C22 -7.3(6) . . . . ?
C13 C14 C19 C20 121.6(5) . . . . ?
C15 C14 C19 C20 -59.7(6) . . . . ?
C13 C14 C19 C21 -117.1(5) . . . . ?
C15 C14 C19 C21 61.5(6) . . . . ?
C17 C18 C22 C23 77.0(6) . . . . ?
C13 C18 C22 C23 -102.1(5) . . . . ?
C17 C18 C22 C24 -48.6(6) . . . . ?
C13 C18 C22 C24 132.3(5) . . . . ?
N1 C26 C27 C28 12.7(7) . . . . ?
C25 C26 C27 C28 -164.7(5) . . . . ?
C26 C27 C28 N2 -16.3(7) . . . . ?
C26 C27 C28 C29 161.0(4) . . . . ?
Si1 O1 Ti1 N1 -44.0(8) . . . . ?
Si1 O1 Ti1 N2 48.2(8) . . . . ?
Si1 O1 Ti1 Cl1 -136.0(7) . . . . ?
Si1 O1 Ti1 Cl1 141.4(7) . . . 7_656 ?
C27 C26 N1 C1 -166.4(4) . . . . ?
C25 C26 N1 C1 10.9(6) . . . . ?
C27 C26 N1 Ti1 23.5(5) . . . . ?
C25 C26 N1 Ti1 -159.2(4) . . . . ?
C2 C1 N1 C26 91.0(5) . . . . ?
C6 C1 N1 C26 -87.7(5) . . . . ?
C2 C1 N1 Ti1 -99.6(4) . . . . ?
C6 C1 N1 Ti1 81.6(5) . . . . ?
C27 C28 N2 C13 168.3(4) . . . . ?
C29 C28 N2 C13 -8.9(5) . . . . ?
C27 C28 N2 Ti1 -17.4(5) . . . . ?
C29 C28 N2 Ti1 165.4(3) . . . . ?
C14 C13 N2 C28 92.2(5) . . . . ?
C18 C13 N2 C28 -83.6(4) . . . . ?
C14 C13 N2 Ti1 -81.6(4) . . . . ?
C18 C13 N2 Ti1 102.6(4) . . . . ?
Ti1 O1 Si1 C30 139.9(8) . . . . ?
Ti1 O1 Si1 C32 -102.1(8) . . . . ?
Ti1 O1 Si1 C31 19.7(8) . . . . ?
